data_7219163
loop_
_publ_author_name
'Liu, Jinna'
'Cao, Yuhua'
'Li, Lei'
'Pei, Hao'
'Chen, Yanmei'
'Hu, Jinfa'
'Qin, Yaru'
'Li, Yahong'
'Li, Wu'
'Liu, Wei'

_publ_section_title
;
 Titanium complexes supported by imidazo[1,5-a]pyridine-containing
 pyrrolyl ligand as catalysts for hydroamination and polymerization
 reactions, and as antitumor reagent
;
_journal_name_full 'RSC Adv.'
_journal_paper_doi 10.1039/C4RA14692A
_journal_year 2014
_chemical_formula_moiety 'C30 H36 N8 Ti'
_chemical_formula_sum 'C30 H36 N8 Ti'
_chemical_formula_weight 556.54
_chemical_name_systematic ?
_space_group_IT_number 14
_symmetry_cell_setting monoclinic
_symmetry_space_group_name_Hall '-P 2ybc'
_symmetry_space_group_name_H-M 'P 1 21/c 1'
_atom_sites_solution_hydrogens geom
_atom_sites_solution_primary direct
_atom_sites_solution_secondary difmap
_audit_creation_method SHELXL-97
_audit_update_record
;
2014-10-27 deposited with the CCDC.
2014-12-22 downloaded from the CCDC.
;
_cell_angle_alpha 90.00
_cell_angle_beta 115.456(7)
_cell_angle_gamma 90.00
_cell_formula_units_Z 8
_cell_length_a 23.010(9)
_cell_length_b 13.712(5)
_cell_length_c 21.228(9)
_cell_measurement_reflns_used 3277
_cell_measurement_temperature 296(2)
_cell_measurement_theta_max 21.02
_cell_measurement_theta_min 2.28
_cell_volume 6047(4)
_computing_cell_refinement 'SAINT (Bruker, 2005)'
_computing_data_collection 'APEX-II (Bruker, 2005)'
_computing_data_reduction 'SAINT (Bruker, 2005)'
_computing_molecular_graphics 'SHELXTL (Sheldrick, 2008) and DIAMOND (Brandenburg, 1999)'
_computing_publication_material 'SHELXTL (Sheldrick, 2008)'
_computing_structure_refinement 'SHELXL-97 (Sheldrick, 2008)'
_computing_structure_solution 'SHELXS-97 (Sheldrick, 2008)'
_diffrn_ambient_temperature 296(2)
_diffrn_measured_fraction_theta_full 0.994
_diffrn_measured_fraction_theta_max 0.994
_diffrn_measurement_device_type 'Bruker APEXII CCD'
_diffrn_measurement_method '\f and \w scans'
_diffrn_radiation_monochromator graphite
_diffrn_radiation_source 'fine-focus sealed tube'
_diffrn_radiation_type MoK\a
_diffrn_radiation_wavelength 0.71073
_diffrn_reflns_av_R_equivalents 0.0663
_diffrn_reflns_av_sigmaI/netI 0.0793
_diffrn_reflns_limit_h_max 23
_diffrn_reflns_limit_h_min -28
_diffrn_reflns_limit_k_max 17
_diffrn_reflns_limit_k_min -16
_diffrn_reflns_limit_l_max 26
_diffrn_reflns_limit_l_min -25
_diffrn_reflns_number 35810
_diffrn_reflns_theta_full 26.22
_diffrn_reflns_theta_max 26.22
_diffrn_reflns_theta_min 1.78
_exptl_absorpt_coefficient_mu 0.315
_exptl_absorpt_correction_T_max 0.882
_exptl_absorpt_correction_T_min 0.860
_exptl_absorpt_correction_type multi-scan
_exptl_absorpt_process_details 'SADABS (Bruker, 2005)'
_exptl_crystal_colour red
_exptl_crystal_density_diffrn 1.222
_exptl_crystal_density_meas ?
_exptl_crystal_density_method 'not measured'
_exptl_crystal_description block
_exptl_crystal_F_000 2352
_exptl_crystal_size_max 0.60
_exptl_crystal_size_mid 0.40
_exptl_crystal_size_min 0.40
_refine_diff_density_max 0.276
_refine_diff_density_min -0.249
_refine_diff_density_rms 0.043
_refine_ls_extinction_method none
_refine_ls_goodness_of_fit_ref 0.950
_refine_ls_hydrogen_treatment mixed
_refine_ls_matrix_type full
_refine_ls_number_parameters 711
_refine_ls_number_reflns 12094
_refine_ls_number_restraints 0
_refine_ls_restrained_S_all 0.950
_refine_ls_R_factor_all 0.1290
_refine_ls_R_factor_gt 0.0507
_refine_ls_shift/su_max 0.017
_refine_ls_shift/su_mean 0.002
_refine_ls_structure_factor_coef Fsqd
_refine_ls_weighting_details 'calc w=1/[\s^2^(Fo^2^)+(0.0626P)^2^+0.0000P] where P=(Fo^2^+2Fc^2^)/3'
_refine_ls_weighting_scheme calc
_refine_ls_wR_factor_gt 0.1111
_refine_ls_wR_factor_ref 0.1438
_reflns_number_gt 6042
_reflns_number_total 12166
_reflns_threshold_expression >2sigma(I)
_cod_data_source_file c4ra14692a2.cif
_cod_data_source_block t
_cod_depositor_comments
;
The following automatic conversions were performed:

'_symmetry_cell_setting' value 'Monoclinic' changed to 'monoclinic'
according to
/usr/data/users/saulius/crontab/automatic-downloads/rss-feeds/RSC/lib/dictionaries/cif_core.dic
dictionary named 'cif_core.dic' version 2.4.2 from 2011-04-26.

Automatic conversion script
Id: cif_fix_values 2935 2014-11-11 08:27:57Z andrius 

The following automatic conversions were performed:

'_exptl_crystal_density_meas' value 'not measured' was changed to '?'
- the value is perceived as not measured.

Automatic conversion script
Id: cif_fix_values 3008 2015-01-20 13:52:24Z robertas 
;
_cod_original_cell_volume 6048(4)
_cod_original_sg_symbol_H-M 'P 21/c'
_cod_database_code 7219163

loop_
_symmetry_equiv_pos_as_xyz
'x, y, z'
'-x, y+1/2, -z+1/2'
'-x, -y, -z'
'x, -y-1/2, z-1/2'

loop_
_atom_site_label
_atom_site_type_symbol
_atom_site_fract_x
_atom_site_fract_y
_atom_site_fract_z
_atom_site_U_iso_or_equiv
_atom_site_adp_type
_atom_site_occupancy
_atom_site_symmetry_multiplicity
_atom_site_calc_flag
_atom_site_refinement_flags
Ti1 Ti 0.07865(3) 0.73124(4) 0.18170(3) 0.04752(16) Uani 1 1 d .
N1 N 0.11883(11) 0.62064(18) 0.26712(13) 0.0499(6) Uani 1 1 d .
N3 N 0.01225(11) 0.74147(18) 0.23585(12) 0.0485(6) Uani 1 1 d .
N2 N 0.15018(11) 0.80587(18) 0.26991(13) 0.0510(6) Uani 1 1 d .
C8 C 0.18386(13) 0.7546(2) 0.33145(15) 0.0471(7) Uani 1 1 d .
N8 N -0.08035(12) 0.69745(18) 0.23668(13) 0.0515(6) Uani 1 1 d .
N7 N 0.18439(11) 0.58055(19) 0.37552(13) 0.0499(6) Uani 1 1 d .
N6 N 0.03704(12) 0.84389(19) 0.12851(13) 0.0564(7) Uani 1 1 d .
N4 N 0.00585(11) 0.62555(18) 0.13151(12) 0.0511(6) Uani 1 1 d .
C18 C -0.03816(14) 0.6808(2) 0.20778(15) 0.0464(7) Uani 1 1 d .
C19 C -0.04149(14) 0.6119(2) 0.15503(15) 0.0475(8) Uani 1 1 d .
C2 C 0.14869(15) 0.4960(2) 0.34324(17) 0.0548(8) Uani 1 1 d .
C11 C 0.17725(15) 0.8964(2) 0.28064(18) 0.0590(9) Uani 1 1 d .
H11 H 0.1645 0.9464 0.2479 0.071 Uiso 1 1 calc R
C12 C 0.00364(16) 0.7966(2) 0.28539(16) 0.0563(8) Uani 1 1 d .
H12 H 0.0322 0.8439 0.3131 0.068 Uiso 1 1 calc R
N5 N 0.13337(12) 0.6920(2) 0.13935(14) 0.0592(7) Uani 1 1 d .
C1 C 0.10822(15) 0.5243(2) 0.27637(16) 0.0555(8) Uani 1 1 d .
H1 H 0.0783 0.4842 0.2426 0.067 Uiso 1 1 calc R
C7 C 0.16462(13) 0.6541(2) 0.32764(15) 0.0463(7) Uani 1 1 d .
C22 C -0.00470(16) 0.5553(2) 0.08239(16) 0.0610(9) Uani 1 1 d .
H22 H 0.0195 0.5476 0.0572 0.073 Uiso 1 1 calc R
C3 C 0.16205(17) 0.4087(3) 0.38305(19) 0.0687(10) Uani 1 1 d .
H3 H 0.1397 0.3518 0.3632 0.082 Uiso 1 1 calc R
C17 C -0.14072(16) 0.6579(3) 0.22170(18) 0.0640(9) Uani 1 1 d .
H17 H -0.1580 0.6100 0.1877 0.077 Uiso 1 1 calc R
C6 C 0.23136(15) 0.5786(3) 0.44478(17) 0.0649(9) Uani 1 1 d .
H6 H 0.2549 0.6343 0.4655 0.078 Uiso 1 1 calc R
C21 C -0.05620(17) 0.4974(3) 0.07515(18) 0.0705(10) Uani 1 1 d .
H21 H -0.0722 0.4445 0.0452 0.085 Uiso 1 1 calc R
C10 C 0.22646(16) 0.9032(3) 0.3472(2) 0.0678(10) Uani 1 1 d .
H10 H 0.2519 0.9578 0.3668 0.081 Uiso 1 1 calc R
C9 C 0.23098(15) 0.8131(2) 0.37964(17) 0.0609(9) Uani 1 1 d .
H9 H 0.2599 0.7959 0.4246 0.073 Uiso 1 1 calc R
C14 C -0.08906(19) 0.8027(3) 0.32506(19) 0.0704(10) Uani 1 1 d .
H14 H -0.0724 0.8499 0.3597 0.084 Uiso 1 1 calc R
C5 C 0.24177(17) 0.4945(3) 0.48082(19) 0.0760(11) Uani 1 1 d .
H5 H 0.2723 0.4930 0.5271 0.091 Uiso 1 1 calc R
C20 C -0.08011(16) 0.5331(2) 0.12156(17) 0.0623(9) Uani 1 1 d .
H20 H -0.1147 0.5089 0.1284 0.075 Uiso 1 1 calc R
C27 C 0.00766(17) 0.8331(3) 0.05145(17) 0.0729(10) Uani 1 1 d .
H27A H 0.0253 0.7754 0.0397 0.088 Uiso 1 1 calc R
H27B H 0.0197 0.8890 0.0316 0.088 Uiso 1 1 calc R
C4 C 0.20745(18) 0.4084(3) 0.4501(2) 0.0803(12) Uani 1 1 d .
H4 H 0.2161 0.3512 0.4760 0.096 Uiso 1 1 calc R
C23 C 0.15963(18) 0.5929(3) 0.14393(19) 0.0764(11) Uani 1 1 d .
H23A H 0.1575 0.5753 0.0987 0.092 Uiso 1 1 calc R
H23B H 0.1325 0.5477 0.1543 0.092 Uiso 1 1 calc R
C15 C -0.1476(2) 0.7630(3) 0.3094(2) 0.0820(12) Uani 1 1 d .
H15 H -0.1711 0.7839 0.3332 0.098 Uiso 1 1 calc R
C16 C -0.17370(18) 0.6896(3) 0.2569(2) 0.0801(11) Uani 1 1 d .
H16 H -0.2140 0.6634 0.2469 0.096 Uiso 1 1 calc R
C28 C -0.06564(17) 0.8249(3) 0.01795(19) 0.0948(14) Uani 1 1 d .
H28A H -0.0782 0.7708 0.0381 0.142 Uiso 1 1 calc R
H28B H -0.0810 0.8147 -0.0313 0.142 Uiso 1 1 calc R
H28C H -0.0838 0.8839 0.0260 0.142 Uiso 1 1 calc R
Ti2 Ti 0.43490(2) 0.22835(4) 0.32908(3) 0.04748(16) Uani 1 1 d .
N16 N 0.57098(12) 0.25204(18) 0.23910(14) 0.0544(7) Uani 1 1 d .
N12 N 0.50987(12) 0.33329(18) 0.36589(13) 0.0529(7) Uani 1 1 d .
N11 N 0.48712(12) 0.21299(18) 0.25954(13) 0.0512(6) Uani 1 1 d .
N9 N 0.37951(12) 0.32661(19) 0.23783(13) 0.0560(7) Uani 1 1 d .
N10 N 0.35801(12) 0.14134(19) 0.25727(13) 0.0548(7) Uani 1 1 d .
C37 C 0.32968(15) 0.2818(3) 0.18677(16) 0.0549(8) Uani 1 1 d .
C48 C 0.53926(14) 0.2703(2) 0.27969(16) 0.0504(8) Uani 1 1 d .
N14 N 0.48368(12) 0.11926(18) 0.38123(12) 0.0520(7) Uani 1 1 d .
N13 N 0.39276(12) 0.27721(19) 0.38326(13) 0.0568(7) Uani 1 1 d .
N15 N 0.30024(13) 0.3449(2) 0.13223(14) 0.0638(8) Uani 1 1 d .
C55 C 0.52100(16) 0.1306(2) 0.45748(16) 0.0624(9) Uani 1 1 d .
H55A H 0.5143 0.0732 0.4803 0.075 Uiso 1 1 calc R
H55B H 0.5042 0.1862 0.4726 0.075 Uiso 1 1 calc R
C49 C 0.55365(15) 0.3378(2) 0.33668(17) 0.0550(8) Uani 1 1 d .
C42 C 0.48458(16) 0.1574(2) 0.20427(16) 0.0588(9) Uani 1 1 d .
H42 H 0.4528 0.1119 0.1802 0.071 Uiso 1 1 calc R
C52 C 0.53256(16) 0.3969(2) 0.42091(17) 0.0641(9) Uani 1 1 d .
H52 H 0.5131 0.4084 0.4506 0.077 Uiso 1 1 calc R
C38 C 0.31546(14) 0.1814(3) 0.19424(16) 0.0538(8) Uani 1 1 d .
C43 C 0.53566(17) 0.1792(2) 0.19000(17) 0.0583(9) Uani 1 1 d .
C53 C 0.50278(16) 0.0351(2) 0.35149(17) 0.0596(9) Uani 1 1 d .
H53A H 0.5449 0.0482 0.3533 0.071 Uiso 1 1 calc R
H53B H 0.4727 0.0292 0.3027 0.071 Uiso 1 1 calc R
C31 C 0.38290(17) 0.4198(3) 0.21567(19) 0.0659(10) Uani 1 1 d .
H31 H 0.4133 0.4663 0.2412 0.079 Uiso 1 1 calc R
C40 C 0.28042(17) 0.0303(3) 0.1985(2) 0.0743(11) Uani 1 1 d .
H40 H 0.2567 -0.0272 0.1877 0.089 Uiso 1 1 calc R
C32 C 0.33412(17) 0.4337(3) 0.14958(19) 0.0669(10) Uani 1 1 d .
C44 C 0.5594(2) 0.1483(3) 0.1412(2) 0.0769(11) Uani 1 1 d .
H44 H 0.5374 0.1009 0.1082 0.092 Uiso 1 1 calc R
C41 C 0.33531(16) 0.0496(2) 0.25833(19) 0.0651(9) Uani 1 1 d .
H41 H 0.3545 0.0057 0.2949 0.078 Uiso 1 1 calc R
C57 C 0.37247(17) 0.3801(3) 0.38062(19) 0.0748(11) Uani 1 1 d .
H57A H 0.3947 0.4190 0.3596 0.090 Uiso 1 1 calc R
H57B H 0.3856 0.4034 0.4279 0.090 Uiso 1 1 calc R
C39 C 0.26748(16) 0.1143(3) 0.15720(19) 0.0677(10) Uani 1 1 d .
H39 H 0.2334 0.1234 0.1135 0.081 Uiso 1 1 calc R
C47 C 0.62722(16) 0.2925(3) 0.2404(2) 0.0682(10) Uani 1 1 d .
H47 H 0.6496 0.3403 0.2729 0.082 Uiso 1 1 calc R
C50 C 0.60185(17) 0.4039(3) 0.3726(2) 0.0759(11) Uani 1 1 d .
H50 H 0.6365 0.4202 0.3631 0.091 Uiso 1 1 calc R
C51 C 0.58820(17) 0.4416(3) 0.4263(2) 0.0805(12) Uani 1 1 d .
H51 H 0.6122 0.4879 0.4593 0.097 Uiso 1 1 calc R
C46 C 0.6485(2) 0.2612(3) 0.1940(2) 0.0837(12) Uani 1 1 d .
H46 H 0.6862 0.2872 0.1950 0.100 Uiso 1 1 calc R
C33 C 0.3116(2) 0.5115(3) 0.1000(2) 0.0973(15) Uani 1 1 d .
H33 H 0.3327 0.5713 0.1096 0.117 Uiso 1 1 calc R
C59 C 0.36678(18) 0.2126(3) 0.4204(2) 0.0785(11) Uani 1 1 d .
H59A H 0.3856 0.1484 0.4237 0.094 Uiso 1 1 calc R
H59B H 0.3208 0.2063 0.3924 0.094 Uiso 1 1 calc R
C54 C 0.50553(19) -0.0628(2) 0.38733(19) 0.0827(12) Uani 1 1 d .
H54A H 0.5392 -0.0610 0.4340 0.124 Uiso 1 1 calc R
H54B H 0.5141 -0.1140 0.3616 0.124 Uiso 1 1 calc R
H54C H 0.4651 -0.0747 0.3889 0.124 Uiso 1 1 calc R
C56 C 0.59377(16) 0.1449(3) 0.48179(18) 0.0854(12) Uani 1 1 d .
H56A H 0.6120 0.0866 0.4726 0.128 Uiso 1 1 calc R
H56B H 0.6138 0.1583 0.5309 0.128 Uiso 1 1 calc R
H56C H 0.6010 0.1986 0.4570 0.128 Uiso 1 1 calc R
C45 C 0.6142(2) 0.1884(3) 0.1432(2) 0.0888(13) Uani 1 1 d .
H45 H 0.6295 0.1684 0.1112 0.107 Uiso 1 1 calc R
C36 C 0.24513(18) 0.3320(3) 0.06911(18) 0.0864(13) Uani 1 1 d .
H36 H 0.2226 0.2734 0.0589 0.104 Uiso 1 1 calc R
C29 C 0.01650(17) 0.9324(2) 0.15311(18) 0.0717(10) Uani 1 1 d .
H29A H 0.0398 0.9356 0.2035 0.086 Uiso 1 1 calc R
H29B H -0.0289 0.9265 0.1418 0.086 Uiso 1 1 calc R
C60 C 0.3778(2) 0.2441(3) 0.4925(2) 0.1105(16) Uani 1 1 d .
H60A H 0.4231 0.2534 0.5206 0.166 Uiso 1 1 calc R
H60B H 0.3620 0.1948 0.5133 0.166 Uiso 1 1 calc R
H60C H 0.3555 0.3043 0.4898 0.166 Uiso 1 1 calc R
C25 C 0.16492(19) 0.7651(3) 0.1133(2) 0.0920(13) Uani 1 1 d .
H25A H 0.2102 0.7677 0.1453 0.110 Uiso 1 1 calc R
H25B H 0.1466 0.8286 0.1140 0.110 Uiso 1 1 calc R
C58 C 0.30051(19) 0.3960(3) 0.3399(2) 0.1083(16) Uani 1 1 d .
H58A H 0.2867 0.3713 0.2933 0.162 Uiso 1 1 calc R
H58B H 0.2912 0.4645 0.3380 0.162 Uiso 1 1 calc R
H58C H 0.2782 0.3622 0.3625 0.162 Uiso 1 1 calc R
C24 C 0.22812(19) 0.5805(3) 0.1981(2) 0.1108(16) Uani 1 1 d .
H24A H 0.2558 0.6227 0.1872 0.166 Uiso 1 1 calc R
H24B H 0.2412 0.5140 0.1983 0.166 Uiso 1 1 calc R
H24C H 0.2309 0.5970 0.2432 0.166 Uiso 1 1 calc R
C30 C 0.0270(3) 1.0272(3) 0.1226(2) 0.128(2) Uani 1 1 d .
H30A H 0.0714 1.0324 0.1311 0.192 Uiso 1 1 calc R
H30B H 0.0158 1.0812 0.1440 0.192 Uiso 1 1 calc R
H30C H 0.0004 1.0281 0.0732 0.192 Uiso 1 1 calc R
C26 C 0.1593(3) 0.7473(4) 0.0402(3) 0.156(3) Uani 1 1 d .
H26A H 0.1822 0.6889 0.0400 0.233 Uiso 1 1 calc R
H26B H 0.1774 0.8015 0.0262 0.233 Uiso 1 1 calc R
H26C H 0.1148 0.7401 0.0083 0.233 Uiso 1 1 calc R
C13 C -0.05320(16) 0.7717(2) 0.28814(16) 0.0540(8) Uani 1 1 d .
C34 C 0.2586(3) 0.4967(4) 0.0383(3) 0.1111(19) Uani 1 1 d .
H34 H 0.2440 0.5466 0.0055 0.133 Uiso 1 1 calc R
C35 C 0.2259(2) 0.4067(5) 0.0240(2) 0.1144(18) Uani 1 1 d .
H35 H 0.1898 0.3988 -0.0182 0.137 Uiso 1 1 calc R

loop_
_atom_site_aniso_label
_atom_site_aniso_U_11
_atom_site_aniso_U_22
_atom_site_aniso_U_33
_atom_site_aniso_U_23
_atom_site_aniso_U_13
_atom_site_aniso_U_12
Ti1 0.0511(3) 0.0451(3) 0.0472(3) -0.0016(3) 0.0220(3) -0.0049(3)
N1 0.0522(16) 0.0442(16) 0.0505(16) -0.0025(13) 0.0193(13) -0.0059(12)
N3 0.0525(15) 0.0464(15) 0.0467(14) -0.0029(12) 0.0214(12) -0.0049(12)
N2 0.0518(15) 0.0441(15) 0.0562(16) -0.0050(13) 0.0224(13) -0.0065(13)
C8 0.0440(17) 0.0478(19) 0.0504(19) -0.0067(15) 0.0210(15) -0.0045(15)
N8 0.0522(16) 0.0495(16) 0.0543(16) 0.0077(13) 0.0241(13) 0.0005(13)
N7 0.0467(15) 0.0545(17) 0.0466(15) 0.0018(13) 0.0183(12) 0.0008(13)
N6 0.0630(17) 0.0564(17) 0.0503(16) 0.0054(14) 0.0249(13) 0.0008(14)
N4 0.0517(15) 0.0518(16) 0.0472(15) -0.0057(13) 0.0190(12) -0.0059(13)
C18 0.0469(18) 0.0447(18) 0.0462(18) 0.0075(15) 0.0188(15) 0.0014(15)
C19 0.0463(18) 0.0474(19) 0.0428(18) -0.0003(15) 0.0135(15) -0.0046(15)
C2 0.055(2) 0.052(2) 0.058(2) 0.0029(17) 0.0245(17) 0.0002(17)
C11 0.058(2) 0.049(2) 0.072(2) -0.0085(18) 0.0303(19) -0.0045(17)
C12 0.068(2) 0.047(2) 0.057(2) -0.0049(16) 0.0292(17) -0.0048(17)
N5 0.0599(17) 0.0594(18) 0.0637(18) -0.0056(14) 0.0317(14) -0.0053(15)
C1 0.058(2) 0.045(2) 0.058(2) -0.0021(16) 0.0207(17) -0.0050(16)
C7 0.0449(18) 0.0465(19) 0.0468(18) -0.0033(16) 0.0189(15) 0.0010(15)
C22 0.063(2) 0.068(2) 0.047(2) -0.0109(18) 0.0185(17) -0.0037(19)
C3 0.075(3) 0.056(2) 0.076(3) 0.015(2) 0.033(2) 0.0007(19)
C17 0.059(2) 0.064(2) 0.073(2) 0.0121(19) 0.0321(19) -0.0035(19)
C6 0.056(2) 0.080(3) 0.050(2) 0.002(2) 0.0150(17) -0.0057(19)
C21 0.072(2) 0.066(2) 0.059(2) -0.0187(19) 0.0135(19) -0.017(2)
C10 0.055(2) 0.053(2) 0.092(3) -0.020(2) 0.029(2) -0.0151(18)
C9 0.053(2) 0.060(2) 0.059(2) -0.0116(18) 0.0146(16) -0.0049(17)
C14 0.095(3) 0.057(2) 0.077(3) 0.0052(19) 0.055(2) 0.010(2)
C5 0.060(2) 0.099(3) 0.055(2) 0.018(2) 0.0117(18) 0.004(2)
C20 0.058(2) 0.060(2) 0.060(2) -0.0013(18) 0.0174(18) -0.0113(18)
C27 0.086(3) 0.074(3) 0.057(2) 0.0131(19) 0.030(2) 0.007(2)
C4 0.082(3) 0.077(3) 0.073(3) 0.028(2) 0.024(2) 0.003(2)
C23 0.082(3) 0.083(3) 0.075(3) -0.004(2) 0.044(2) 0.012(2)
C15 0.089(3) 0.083(3) 0.103(3) 0.012(3) 0.069(3) 0.009(3)
C16 0.071(3) 0.083(3) 0.101(3) 0.020(3) 0.051(2) 0.002(2)
C28 0.081(3) 0.114(4) 0.065(3) -0.001(2) 0.009(2) 0.004(3)
Ti2 0.0494(3) 0.0470(3) 0.0466(3) 0.0023(3) 0.0211(3) -0.0006(3)
N16 0.0595(17) 0.0516(17) 0.0593(17) 0.0073(14) 0.0324(14) 0.0038(14)
N12 0.0548(16) 0.0508(17) 0.0531(16) -0.0038(13) 0.0231(13) -0.0031(13)
N11 0.0535(16) 0.0528(17) 0.0484(15) -0.0014(13) 0.0229(12) -0.0057(13)
N9 0.0599(17) 0.0538(18) 0.0554(17) 0.0091(14) 0.0258(14) 0.0040(14)
N10 0.0524(16) 0.0503(17) 0.0585(17) 0.0016(14) 0.0207(14) -0.0006(13)
C37 0.052(2) 0.067(2) 0.0461(19) 0.0057(18) 0.0213(16) 0.0139(18)
C48 0.0515(19) 0.0522(19) 0.0516(19) 0.0055(16) 0.0262(15) 0.0026(17)
N14 0.0578(16) 0.0544(17) 0.0442(15) 0.0018(13) 0.0223(12) 0.0051(13)
N13 0.0616(17) 0.0560(18) 0.0571(17) 0.0045(14) 0.0297(14) 0.0047(14)
N15 0.0622(19) 0.081(2) 0.0503(18) 0.0097(16) 0.0266(15) 0.0164(17)
C55 0.076(2) 0.062(2) 0.050(2) -0.0002(17) 0.0267(18) 0.0095(19)
C49 0.053(2) 0.055(2) 0.059(2) 0.0006(17) 0.0258(17) -0.0026(17)
C42 0.073(2) 0.057(2) 0.049(2) 0.0013(17) 0.0294(18) -0.0030(18)
C52 0.067(2) 0.064(2) 0.060(2) -0.0157(19) 0.0267(18) -0.0030(19)
C38 0.049(2) 0.062(2) 0.052(2) -0.0069(17) 0.0227(16) 0.0007(17)
C43 0.078(2) 0.051(2) 0.054(2) 0.0070(17) 0.0363(19) 0.0032(18)
C53 0.063(2) 0.060(2) 0.055(2) 0.0009(17) 0.0241(17) 0.0078(17)
C31 0.069(2) 0.059(2) 0.078(3) 0.016(2) 0.040(2) 0.0059(19)
C40 0.059(2) 0.066(3) 0.100(3) -0.022(2) 0.036(2) -0.012(2)
C32 0.070(2) 0.079(3) 0.065(2) 0.025(2) 0.041(2) 0.023(2)
C44 0.111(3) 0.060(2) 0.078(3) 0.005(2) 0.058(2) 0.007(2)
C41 0.062(2) 0.053(2) 0.085(3) -0.0043(19) 0.036(2) -0.0043(18)
C57 0.081(3) 0.074(3) 0.076(3) 0.004(2) 0.040(2) 0.013(2)
C39 0.050(2) 0.085(3) 0.065(2) -0.023(2) 0.0208(18) -0.003(2)
C47 0.068(2) 0.064(2) 0.087(3) 0.008(2) 0.047(2) -0.0001(19)
C50 0.062(2) 0.081(3) 0.090(3) -0.022(2) 0.038(2) -0.020(2)
C51 0.070(3) 0.083(3) 0.088(3) -0.038(2) 0.034(2) -0.029(2)
C46 0.084(3) 0.081(3) 0.109(3) 0.017(3) 0.064(3) 0.008(2)
C33 0.112(4) 0.107(4) 0.103(3) 0.053(3) 0.074(3) 0.052(3)
C59 0.083(3) 0.083(3) 0.084(3) 0.009(2) 0.050(2) 0.012(2)
C54 0.118(3) 0.051(2) 0.074(3) 0.008(2) 0.036(2) 0.015(2)
C56 0.067(3) 0.104(3) 0.065(2) -0.015(2) 0.0094(19) 0.014(2)
C45 0.114(4) 0.084(3) 0.102(3) 0.018(3) 0.079(3) 0.020(3)
C36 0.080(3) 0.112(4) 0.051(2) 0.003(2) 0.014(2) 0.028(3)
C29 0.077(3) 0.058(2) 0.069(2) -0.0002(19) 0.021(2) 0.007(2)
C60 0.135(4) 0.123(4) 0.099(4) 0.022(3) 0.073(3) 0.035(3)
C25 0.088(3) 0.084(3) 0.130(4) 0.001(3) 0.072(3) -0.001(2)
C58 0.095(3) 0.113(4) 0.128(4) 0.023(3) 0.059(3) 0.037(3)
C24 0.090(3) 0.146(5) 0.099(3) -0.001(3) 0.043(3) 0.037(3)
C30 0.212(6) 0.053(3) 0.079(3) 0.012(2) 0.025(3) -0.011(3)
C26 0.257(7) 0.117(4) 0.188(6) 0.004(4) 0.185(6) -0.012(4)
C13 0.068(2) 0.0441(18) 0.055(2) 0.0081(17) 0.0316(17) 0.0042(17)
C34 0.125(5) 0.134(5) 0.090(4) 0.066(4) 0.060(3) 0.071(4)
C35 0.112(4) 0.152(5) 0.071(3) 0.040(4) 0.032(3) 0.060(4)

loop_
_atom_type_symbol
_atom_type_description
_atom_type_scat_dispersion_real
_atom_type_scat_dispersion_imag
_atom_type_scat_source
C C 0.0033 0.0016 'International Tables Vol C Tables 4.2.6.8 and 6.1.1.4'
H H 0.0000 0.0000 'International Tables Vol C Tables 4.2.6.8 and 6.1.1.4'
N N 0.0061 0.0033 'International Tables Vol C Tables 4.2.6.8 and 6.1.1.4'
Ti Ti 0.2776 0.4457 'International Tables Vol C Tables 4.2.6.8 and 6.1.1.4'

loop_
_geom_angle_atom_site_label_1
_geom_angle_atom_site_label_2
_geom_angle_atom_site_label_3
_geom_angle
N6 Ti1 N5 102.32(12)
N6 Ti1 N4 99.70(11)
N5 Ti1 N4 96.26(11)
N6 Ti1 N2 97.57(11)
N5 Ti1 N2 97.53(11)
N4 Ti1 N2 155.02(10)
N6 Ti1 N1 162.79(10)
N5 Ti1 N1 93.69(11)
N4 Ti1 N1 84.61(9)
N2 Ti1 N1 73.82(10)
N6 Ti1 N3 88.51(10)
N5 Ti1 N3 167.17(11)
N4 Ti1 N3 74.90(10)
N2 Ti1 N3 87.69(10)
N1 Ti1 N3 76.45(9)
C7 N1 C1 107.8(3)
C7 N1 Ti1 115.1(2)
C1 N1 Ti1 137.0(2)
C18 N3 C12 107.4(3)
C18 N3 Ti1 112.18(19)
C12 N3 Ti1 140.1(2)
C11 N2 C8 105.9(3)
C11 N2 Ti1 134.7(2)
C8 N2 Ti1 119.14(19)
C9 C8 N2 110.2(3)
C9 C8 C7 136.2(3)
N2 C8 C7 113.5(3)
C18 N8 C17 131.3(3)
C18 N8 C13 107.5(2)
C17 N8 C13 121.2(3)
C7 N7 C6 131.0(3)
C7 N7 C2 107.8(2)
C6 N7 C2 121.1(3)
C29 N6 C27 114.1(3)
C29 N6 Ti1 127.6(2)
C27 N6 Ti1 116.5(2)
C22 N4 C19 105.6(3)
C22 N4 Ti1 135.2(2)
C19 N4 Ti1 118.82(19)
N3 C18 N8 110.0(3)
N3 C18 C19 119.9(3)
N8 C18 C19 130.1(3)
C20 C19 N4 110.5(3)
C20 C19 C18 135.9(3)
N4 C19 C18 113.7(3)
C1 C2 N7 105.2(3)
C1 C2 C3 136.8(3)
N7 C2 C3 118.0(3)
N2 C11 C10 110.3(3)
N3 C12 C13 110.4(3)
C23 N5 C25 113.4(3)
C23 N5 Ti1 124.2(2)
C25 N5 Ti1 121.0(2)
N1 C1 C2 109.6(3)
N1 C7 N7 109.5(3)
N1 C7 C8 118.4(3)
N7 C7 C8 132.1(3)
N4 C22 C21 110.8(3)
C4 C3 C2 119.9(4)
C16 C17 N8 119.5(4)
C5 C6 N7 118.8(3)
C22 C21 C20 107.3(3)
C11 C10 C9 107.4(3)
C8 C9 C10 106.3(3)
C15 C14 C13 119.7(4)
C6 C5 C4 121.6(3)
C19 C20 C21 105.9(3)
N6 C27 C28 114.2(3)
C3 C4 C5 120.5(4)
N5 C23 C24 114.7(3)
C14 C15 C16 121.0(4)
C17 C16 C15 120.8(4)
N14 Ti2 N13 104.39(11)
N14 Ti2 N12 97.78(10)
N13 Ti2 N12 94.76(11)
N14 Ti2 N10 94.38(11)
N13 Ti2 N10 98.40(11)
N12 Ti2 N10 159.28(10)
N14 Ti2 N9 160.18(10)
N13 Ti2 N9 93.54(11)
N12 Ti2 N9 88.91(10)
N10 Ti2 N9 74.41(10)
N14 Ti2 N11 87.77(10)
N13 Ti2 N11 164.82(10)
N12 Ti2 N11 74.31(10)
N10 Ti2 N11 89.53(10)
N9 Ti2 N11 76.06(9)
C48 N16 C47 130.8(3)
C48 N16 C43 107.4(3)
C47 N16 C43 121.8(3)
C52 N12 C49 105.5(3)
C52 N12 Ti2 134.3(2)
C49 N12 Ti2 119.7(2)
C48 N11 C42 107.5(3)
C48 N11 Ti2 112.8(2)
C42 N11 Ti2 139.6(2)
C37 N9 C31 107.7(3)
C37 N9 Ti2 113.1(2)
C31 N9 Ti2 139.1(2)
C41 N10 C38 105.3(3)
C41 N10 Ti2 135.1(2)
C38 N10 Ti2 119.5(2)
N9 C37 N15 109.5(3)
N9 C37 C38 120.3(3)
N15 C37 C38 130.1(3)
N11 C48 N16 109.7(3)
N11 C48 C49 119.6(3)
N16 C48 C49 130.7(3)
C53 N14 C55 114.3(2)
C53 N14 Ti2 125.1(2)
C55 N14 Ti2 118.2(2)
C59 N13 C57 113.6(3)
C59 N13 Ti2 122.5(2)
C57 N13 Ti2 122.9(2)
C37 N15 C36 130.0(4)
C37 N15 C32 108.0(3)
C36 N15 C32 122.0(3)
N14 C55 C56 114.6(3)
C50 C49 N12 110.3(3)
C50 C49 C48 136.3(3)
N12 C49 C48 113.3(3)
C43 C42 N11 110.0(3)
N12 C52 C51 110.8(3)
N10 C38 C39 110.0(3)
N10 C38 C37 112.7(3)
C39 C38 C37 137.1(3)
C42 C43 N16 105.4(3)
C42 C43 C44 136.9(4)
N16 C43 C44 117.7(3)
N14 C53 C54 115.5(3)
N9 C31 C32 109.5(3)
C41 C40 C39 106.4(3)
C31 C32 N15 105.3(3)
C31 C32 C33 136.8(4)
N15 C32 C33 117.9(4)
C45 C44 C43 119.8(4)
N10 C41 C40 111.6(3)
N13 C57 C58 114.0(3)
C38 C39 C40 106.7(3)
C46 C47 N16 119.0(4)
C49 C50 C51 106.4(3)
C52 C51 C50 107.0(3)
C47 C46 C45 121.2(4)
C34 C33 C32 119.1(5)
N13 C59 C60 116.3(3)
C44 C45 C46 120.6(4)
C35 C36 N15 118.1(5)
N6 C29 C30 114.8(3)
N5 C25 C26 115.7(4)
C12 C13 N8 104.8(3)
C12 C13 C14 137.3(3)
N8 C13 C14 117.9(3)
C33 C34 C35 120.7(5)
C36 C35 C34 122.2(5)

loop_
_geom_bond_atom_site_label_1
_geom_bond_atom_site_label_2
_geom_bond_distance
Ti1 N6 1.910(3)
Ti1 N5 1.912(3)
Ti1 N4 2.123(3)
Ti1 N2 2.148(3)
Ti1 N1 2.236(3)
Ti1 N3 2.277(2)
N1 C7 1.344(3)
N1 C1 1.373(4)
N3 C18 1.341(3)
N3 C12 1.377(4)
N2 C11 1.363(4)
N2 C8 1.390(4)
C8 C9 1.383(4)
C8 C7 1.439(4)
N8 C18 1.372(4)
N8 C17 1.395(4)
N8 C13 1.426(4)
N7 C7 1.363(4)
N7 C6 1.402(4)
N7 C2 1.416(4)
N6 C29 1.477(4)
N6 C27 1.485(4)
N4 C22 1.362(4)
N4 C19 1.392(4)
C18 C19 1.442(4)
C19 C20 1.384(4)
C2 C1 1.377(4)
C2 C3 1.420(4)
C11 C10 1.383(4)
C12 C13 1.377(4)
N5 C23 1.474(4)
N5 C25 1.478(4)
C22 C21 1.380(4)
C3 C4 1.356(5)
C17 C16 1.345(5)
C6 C5 1.347(5)
C21 C20 1.407(4)
C10 C9 1.396(5)
C14 C15 1.354(5)
C14 C13 1.425(4)
C5 C4 1.414(5)
C27 C28 1.527(4)
C23 C24 1.509(5)
C15 C16 1.430(5)
Ti2 N14 1.912(3)
Ti2 N13 1.916(3)
Ti2 N12 2.121(3)
Ti2 N10 2.135(3)
Ti2 N9 2.252(3)
Ti2 N11 2.279(3)
N16 C48 1.371(4)
N16 C47 1.397(4)
N16 C43 1.420(4)
N12 C52 1.369(4)
N12 C49 1.393(4)
N11 C48 1.342(4)
N11 C42 1.379(4)
N9 C37 1.341(4)
N9 C31 1.376(4)
N10 C41 1.365(4)
N10 C38 1.388(4)
C37 N15 1.369(4)
C37 C38 1.439(5)
C48 C49 1.444(4)
N14 C53 1.470(4)
N14 C55 1.479(4)
N13 C59 1.473(4)
N13 C57 1.480(4)
N15 C36 1.405(4)
N15 C32 1.406(4)
C55 C56 1.538(4)
C49 C50 1.380(4)
C42 C43 1.367(4)
C52 C51 1.379(5)
C38 C39 1.393(4)
C43 C44 1.426(5)
C53 C54 1.530(4)
C31 C32 1.382(4)
C40 C41 1.379(5)
C40 C39 1.399(5)
C32 C33 1.430(5)
C44 C45 1.360(5)
C57 C58 1.519(5)
C47 C46 1.345(5)
C50 C51 1.406(5)
C46 C45 1.432(5)
C33 C34 1.367(6)
C59 C60 1.503(5)
C36 C35 1.341(6)
C29 C30 1.518(5)
C25 C26 1.519(6)
C34 C35 1.409(7)
